data_7213351
loop_
_publ_author_name
'Yoshioka, Ryuzo'
'Hiramatsu, Hajime'
'Okamura, Kimio'
'Tsujioka, Ikuko'
'Yamada, Shin-ichi'

_publ_section_title
;
 Crystal structure--solubility relationships in optical resolution by
 diastereomeric salt formation of DL-phenylglycine with
 (1S&#x200A;)-(+)-camphor-10-sulfonic acid
;
_journal_issue 10
_journal_name_full 'Journal of the Chemical Society, Perkin Transactions 2'
_journal_page_first 2121
_journal_paper_doi 10.1039/b003068f
_journal_year 2000
_chemical_formula_sum 'C18 H25 N O6 S'
_chemical_formula_weight 383.45
_chemical_melting_point 191
_chemical_name_common L-PGd-CS
_chemical_name_systematic
; 
L-phenylglycine(1S)-(+)-camphor-10-sulfonate 
;
_space_group_IT_number 5
_symmetry_cell_setting monoclinic
_symmetry_space_group_name_Hall 'C 2y'
_symmetry_space_group_name_H-M 'C 1 2 1'
_atom_sites_solution_hydrogens geom
_atom_sites_solution_primary direct
_atom_sites_solution_secondary difmap
_audit_creation_method SHELXL-97
_cell_angle_alpha 90.00
_cell_angle_beta 103.39(3)
_cell_angle_gamma 90.00
_cell_formula_units_Z 4
_cell_length_a 24.943(1)
_cell_length_b 7.053(2)
_cell_length_c 11.366(4)
_cell_measurement_reflns_used 25
_cell_measurement_temperature 293
_cell_measurement_theta_max 45
_cell_measurement_theta_min 35
_cell_volume 1945.2(9)
_computing_cell_refinement 'Rigaku/MSC AFC5R software 1992'
_computing_data_collection 'Rigaku/MSC AFC5R software 1992'
_computing_data_reduction 'Rigaku/MSC AFC5R software 1992'
_computing_structure_refinement 'SHELXL-97 (Sheldrick, 1997)'
_computing_structure_solution 'SHELXS-97 (Sheldrick, 1990)'
_diffrn_ambient_temperature 293
_diffrn_measured_fraction_theta_full 0.999
_diffrn_measured_fraction_theta_max 0.999
_diffrn_measurement_device_type 'Rigaku AFC5R diffractometer'
_diffrn_measurement_method ot
_diffrn_radiation_monochromator graphite
_diffrn_radiation_source 'nomal-focus rotating anode'
_diffrn_radiation_type CuK\a
_diffrn_radiation_wavelength 1.54178
_diffrn_reflns_av_R_equivalents 0.0000
_diffrn_reflns_av_sigmaI/netI 0.2798
_diffrn_reflns_limit_h_max 27
_diffrn_reflns_limit_h_min -28
_diffrn_reflns_limit_k_max 0
_diffrn_reflns_limit_k_min -7
_diffrn_reflns_limit_l_max 12
_diffrn_reflns_limit_l_min 0
_diffrn_reflns_number 1577
_diffrn_reflns_theta_full 60.02
_diffrn_reflns_theta_max 60.02
_diffrn_reflns_theta_min 3.64
_diffrn_standards_decay_% 0.0
_diffrn_standards_interval_count 200
_diffrn_standards_number 3
_exptl_absorpt_coefficient_mu 1.769
_exptl_absorpt_correction_type none
_exptl_crystal_colour colorless
_exptl_crystal_density_diffrn 1.309
_exptl_crystal_density_method 'not measured'
_exptl_crystal_description prism
_exptl_crystal_F_000 816
_exptl_crystal_size_max 0.50
_exptl_crystal_size_mid 0.45
_exptl_crystal_size_min 0.35
_refine_diff_density_max 0.307
_refine_diff_density_min -0.732
_refine_diff_density_rms 0.087
_refine_ls_abs_structure_details 'Flack H D (1983), Acta Cryst. A39, 876-881'
_refine_ls_abs_structure_Flack 0.04(4)
_refine_ls_extinction_method none
_refine_ls_goodness_of_fit_ref 1.001
_refine_ls_hydrogen_treatment noref
_refine_ls_matrix_type full
_refine_ls_number_parameters 235
_refine_ls_number_reflns 1577
_refine_ls_number_restraints 1
_refine_ls_restrained_S_all 1.000
_refine_ls_R_factor_all 0.0641
_refine_ls_R_factor_gt 0.0603
_refine_ls_shift/su_max 0.035
_refine_ls_shift/su_mean 0.003
_refine_ls_structure_factor_coef Fsqd
_refine_ls_weighting_details 'calc w=1/[\s^2^(Fo^2^)+(0.1000P)^2^+0.0000P] where P=(Fo^2^+2Fc^2^)/3'
_refine_ls_weighting_scheme calc
_refine_ls_wR_factor_gt 0.1510
_refine_ls_wR_factor_ref 0.1537
_reflns_number_gt 1451
_reflns_number_total 1577
_reflns_threshold_expression >2sigma(I)
_cod_data_source_file b003068fsup1.cif
_cod_data_source_block LPG-dCS
_cod_depositor_comments
;
The following automatic conversions were performed:

'_symmetry_cell_setting' value 'MONOCLINIC' changed to 'monoclinic'
according to /home/saulius/struct/CIF-dictionaries/cif_core.dic
dictionary named 'cif_core.dic' version 2.4.2 from 2011-04-26.

Automatic conversion script
Id: cif_fix_values 1891 2012-01-12 08:04:46Z andrius 
;
_cod_original_sg_symbol_H-M C2
_cod_database_code 7213351

loop_
_symmetry_equiv_pos_as_xyz
'x, y, z'
'-x, y, -z'
'x+1/2, y+1/2, z'
'-x+1/2, y+1/2, -z'

loop_
_atom_site_label
_atom_site_type_symbol
_atom_site_fract_x
_atom_site_fract_y
_atom_site_fract_z
_atom_site_U_iso_or_equiv
_atom_site_adp_type
_atom_site_occupancy
_atom_site_symmetry_multiplicity
_atom_site_calc_flag
S1 S -0.15935(5) 0.0038(2) -0.25409(9) 0.0469(4) Uani 1 1 d
O2 O -0.12062(16) 0.1590(6) -0.2391(3) 0.0518(11) Uani 1 1 d
O3 O -0.1326(2) -0.1764(7) -0.2169(4) 0.0716(14) Uani 1 1 d
O4 O -0.20354(17) 0.0468(9) -0.1931(4) 0.0792(17) Uani 1 1 d
O8 O -0.24810(16) -0.0241(12) -0.6527(3) 0.0841(16) Uani 1 1 d
O34 O -0.23939(17) 0.5978(9) -0.0274(4) 0.0752(15) Uani 1 1 d
O35 O -0.20210(13) 0.4575(6) 0.1475(3) 0.0508(10) Uani 1 1 d
N31 N -0.16515(15) 0.4675(7) -0.1426(3) 0.0409(10) Uani 1 1 d
C5 C -0.19324(18) -0.0102(10) -0.4094(4) 0.0476(12) Uani 1 1 d
C6 C -0.16081(17) 0.0197(8) -0.5060(4) 0.0396(11) Uani 1 1 d
C7 C -0.1986(2) -0.0162(11) -0.6314(4) 0.0541(14) Uani 1 1 d
C9 C -0.1621(3) -0.0335(12) -0.7198(4) 0.0657(17) Uani 1 1 d
C10 C -0.1049(2) -0.0071(11) -0.6386(4) 0.0547(13) Uani 1 1 d
C11 C -0.1011(3) 0.2025(11) -0.6063(5) 0.0591(16) Uani 1 1 d
C12 C -0.1409(3) 0.2247(8) -0.5218(5) 0.0527(14) Uani 1 1 d
C13 C -0.1103(2) -0.1016(8) -0.5168(5) 0.0485(13) Uani 1 1 d
C14 C -0.1224(4) -0.3127(11) -0.5267(8) 0.087(2) Uani 1 1 d
C15 C -0.0584(2) -0.0685(12) -0.4153(5) 0.0646(18) Uani 1 1 d
C32 C -0.15961(19) 0.4063(8) -0.0139(4) 0.0399(11) Uani 1 1 d
C33 C -0.20466(18) 0.5015(9) 0.0325(4) 0.0423(10) Uani 1 1 d
C36 C -0.1016(2) 0.4398(9) 0.0575(4) 0.0475(14) Uani 1 1 d
C37 C -0.0663(3) 0.2876(12) 0.0935(6) 0.0654(18) Uani 1 1 d
C38 C -0.0121(4) 0.320(2) 0.1528(8) 0.098(4) Uani 1 1 d
C39 C 0.0051(3) 0.502(3) 0.1836(7) 0.109(4) Uani 1 1 d
C40 C -0.0289(4) 0.648(2) 0.1514(10) 0.113(4) Uani 1 1 d
C41 C -0.0836(3) 0.6231(13) 0.0870(8) 0.076(2) Uani 1 1 d
H16 H -0.2217 0.0820 -0.4230 0.057 Uiso 1 1 d
H17 H -0.2091 -0.1334 -0.4221 0.057 Uiso 1 1 d
H18 H -0.1658 -0.1548 -0.7574 0.079 Uiso 1 1 d
H19 H -0.1701 0.0621 -0.7801 0.079 Uiso 1 1 d
H20 H -0.0755 -0.0541 -0.6707 0.065 Uiso 1 1 d
H21 H -0.1126 0.2787 -0.6766 0.071 Uiso 1 1 d
H22 H -0.0646 0.2361 -0.5659 0.071 Uiso 1 1 d
H23 H -0.1223 0.2763 -0.4462 0.063 Uiso 1 1 d
H24 H -0.1710 0.3040 -0.5576 0.063 Uiso 1 1 d
H25 H -0.1302 -0.3566 -0.4534 0.104 Uiso 1 1 d
H26 H -0.1534 -0.3348 -0.5917 0.104 Uiso 1 1 d
H27 H -0.0914 -0.3782 -0.5412 0.104 Uiso 1 1 d
H28 H -0.0655 -0.1066 -0.3401 0.077 Uiso 1 1 d
H29 H -0.0287 -0.1411 -0.4310 0.077 Uiso 1 1 d
H30 H -0.0490 0.0621 -0.4120 0.077 Uiso 1 1 d
H42 H -0.2031 0.4800 -0.1811 0.049 Uiso 1 1 d
H43 H -0.1487 0.3749 -0.1840 0.049 Uiso 1 1 d
H44 H -0.1471 0.5856 -0.1441 0.049 Uiso 1 1 d
H45 H -0.1662 0.2734 -0.0144 0.048 Uiso 1 1 d
H46 H -0.2383 0.4266 0.1543 0.079 Uiso 1 1 d
H47 H -0.0793 0.1612 0.0775 0.079 Uiso 1 1 d
H48 H 0.0131 0.2173 0.1720 0.118 Uiso 1 1 d
H49 H 0.0417 0.5237 0.2284 0.131 Uiso 1 1 d
H50 H -0.0157 0.7731 0.1725 0.136 Uiso 1 1 d
H51 H -0.1075 0.7283 0.0643 0.092 Uiso 1 1 d

loop_
_atom_site_aniso_label
_atom_site_aniso_U_11
_atom_site_aniso_U_22
_atom_site_aniso_U_33
_atom_site_aniso_U_23
_atom_site_aniso_U_13
_atom_site_aniso_U_12
S1 0.0516(7) 0.0642(8) 0.0278(6) -0.0049(6) 0.0152(4) -0.0118(7)
O2 0.051(2) 0.070(3) 0.038(2) -0.0146(18) 0.0190(17) -0.012(2)
O3 0.100(3) 0.069(3) 0.040(2) 0.016(2) 0.004(2) -0.007(3)
O4 0.069(2) 0.122(5) 0.059(2) -0.031(3) 0.0400(19) -0.034(3)
O8 0.056(2) 0.143(5) 0.042(2) 0.001(3) -0.0107(16) -0.017(3)
O34 0.072(3) 0.110(4) 0.048(2) 0.024(3) 0.0244(19) 0.040(3)
O35 0.0465(17) 0.079(3) 0.0283(15) 0.0034(18) 0.0104(13) 0.0069(19)
N31 0.0438(19) 0.057(3) 0.0209(16) 0.0017(19) 0.0057(14) 0.0027(19)
C5 0.041(2) 0.070(3) 0.031(2) -0.002(3) 0.0062(17) -0.009(3)
C6 0.038(2) 0.053(3) 0.025(2) -0.002(2) 0.0023(17) -0.002(2)
C7 0.056(3) 0.076(4) 0.025(2) 0.000(3) -0.0032(19) -0.007(3)
C9 0.085(4) 0.087(5) 0.024(2) -0.007(3) 0.010(2) -0.005(4)
C10 0.064(3) 0.074(4) 0.030(2) -0.005(3) 0.018(2) 0.008(4)
C11 0.072(4) 0.075(4) 0.033(3) 0.010(3) 0.016(3) -0.009(3)
C12 0.073(4) 0.046(3) 0.042(3) 0.000(3) 0.020(3) -0.002(3)
C13 0.055(3) 0.052(3) 0.038(3) 0.001(2) 0.011(2) 0.008(3)
C14 0.130(7) 0.061(5) 0.074(5) 0.007(4) 0.035(5) 0.019(5)
C15 0.048(3) 0.105(5) 0.041(3) 0.010(3) 0.012(2) 0.015(3)
C32 0.045(2) 0.054(3) 0.021(2) 0.002(2) 0.0069(17) 0.003(2)
C33 0.041(2) 0.057(3) 0.028(2) 0.004(3) 0.0047(17) 0.010(3)
C36 0.040(3) 0.081(4) 0.020(2) -0.003(3) 0.0044(19) 0.003(3)
C37 0.055(4) 0.093(5) 0.047(3) 0.011(4) 0.009(3) 0.017(4)
C38 0.058(5) 0.185(12) 0.050(4) 0.029(6) 0.008(4) 0.051(7)
C39 0.048(4) 0.207(13) 0.064(4) -0.040(8) -0.007(3) -0.006(8)
C40 0.054(5) 0.166(11) 0.108(7) -0.072(8) -0.004(4) -0.016(6)
C41 0.056(4) 0.094(6) 0.070(4) -0.041(5) -0.003(3) 0.005(4)

loop_
_atom_type_symbol
_atom_type_description
_atom_type_scat_dispersion_real
_atom_type_scat_dispersion_imag
_atom_type_scat_source
C C 0.0181 0.0091 'International Tables Vol C Tables 4.2.6.8 and 6.1.1.4'
H H 0.0000 0.0000 'International Tables Vol C Tables 4.2.6.8 and 6.1.1.4'
O O 0.0492 0.0322 'International Tables Vol C Tables 4.2.6.8 and 6.1.1.4'
N N 0.0311 0.0180 'International Tables Vol C Tables 4.2.6.8 and 6.1.1.4'
S S 0.3331 0.5567 'International Tables Vol C Tables 4.2.6.8 and 6.1.1.4'

loop_
_geom_angle_atom_site_label_1
_geom_angle_atom_site_label_2
_geom_angle_atom_site_label_3
_geom_angle
O2 S1 O3 112.3(3)
O2 S1 O4 110.1(3)
O3 S1 O4 112.9(3)
O2 S1 C5 108.1(3)
O3 S1 C5 108.7(3)
O4 S1 C5 104.2(2)
C6 C5 S1 120.0(3)
C5 C6 C7 109.4(4)
C5 C6 C13 123.9(4)
C7 C6 C13 99.9(4)
C5 C6 C12 116.8(5)
C7 C6 C12 101.0(5)
C13 C6 C12 102.5(4)
O8 C7 C9 127.7(4)
O8 C7 C6 125.1(5)
C9 C7 C6 107.2(4)
C7 C9 C10 102.2(4)
C9 C10 C11 105.2(6)
C9 C10 C13 102.9(5)
C11 C10 C13 102.3(4)
C10 C11 C12 103.7(5)
C11 C12 C6 104.3(5)
C14 C13 C15 108.9(6)
C14 C13 C6 113.2(6)
C15 C13 C6 114.5(5)
C14 C13 C10 114.0(6)
C15 C13 C10 111.6(5)
C6 C13 C10 94.1(4)
N31 C32 C36 109.9(4)
N31 C32 C33 107.8(4)
C36 C32 C33 116.3(4)
O34 C33 O35 124.1(4)
O34 C33 C32 124.1(4)
O35 C33 C32 111.7(4)
C41 C36 C37 120.1(5)
C41 C36 C32 119.7(5)
C37 C36 C32 120.2(6)
C38 C37 C36 119.8(9)
C39 C38 C37 119.5(8)
C40 C39 C38 120.9(7)
C39 C40 C41 121.7(11)
C36 C41 C40 117.9(9)

loop_
_geom_bond_atom_site_label_1
_geom_bond_atom_site_label_2
_geom_bond_distance
S1 O2 1.444(4)
S1 O3 1.452(5)
S1 O4 1.463(4)
S1 C5 1.775(4)
O8 C7 1.204(6)
O34 C33 1.184(6)
O35 C33 1.330(6)
N31 C32 1.500(5)
C5 C6 1.522(6)
C6 C7 1.536(6)
C6 C13 1.552(7)
C6 C12 1.553(8)
C7 C9 1.509(7)
C9 C10 1.520(8)
C10 C11 1.521(11)
C10 C13 1.570(8)
C11 C12 1.539(8)
C13 C14 1.518(10)
C13 C15 1.538(8)
C32 C36 1.504(7)
C32 C33 1.506(7)
C36 C41 1.385(11)
C36 C37 1.389(10)
C37 C38 1.384(12)
C38 C39 1.372(19)
C39 C40 1.332(19)
C40 C41 1.403(11)
